data_2021848
loop_
_publ_author_name
'Pineda, Leslie W.'
'Arias, Mar\'ia Laura'
'Cabezas, Jorge A.'

_publ_section_title
;
 Crystal structures and biological activity of 1,1,4-triphenyl-substituted
 1,3-enyne compounds
;
_journal_coeditor_code QS3087
_journal_issue 1
_journal_name_full 'Acta Crystallographica Section C'
_journal_page_first 87
_journal_page_last 92
_journal_paper_doi 10.1107/S2053229619016127
_journal_volume 76
_journal_year 2020
_chemical_formula_iupac 'C23 H18 O'
_chemical_formula_moiety 'C23 H18 O'
_chemical_formula_sum 'C23 H18 O'
_chemical_formula_weight 310.37
_chemical_name_systematic
;
4-(2-Methoxyphenyl)-1,1-diphenylbut-1-en-3-yne
;
_space_group_crystal_system orthorhombic
_space_group_IT_number 61
_space_group_name_Hall '-P 2ac 2ab'
_space_group_name_H-M_alt 'P b c a'
_atom_sites_solution_hydrogens geom
_atom_sites_solution_primary direct
_atom_sites_solution_secondary difmap
_audit_creation_method 'APEX3 v2016.1-0'
_cell_angle_alpha 90
_cell_angle_beta 90
_cell_angle_gamma 90
_cell_formula_units_Z 8
_cell_length_a 10.6325(2)
_cell_length_b 14.7734(2)
_cell_length_c 21.7751(4)
_cell_measurement_reflns_used 9909
_cell_measurement_temperature 100.(2)
_cell_measurement_theta_max 68.3060
_cell_measurement_theta_min 4.0604
_cell_volume 3420.39(10)
_computing_cell_refinement
;
SAINT (Bruker, 2015)
;
_computing_data_collection
;
APEX3 (Bruker, 2015)
;
_computing_data_reduction
;
SAINT (Bruker, 2015)
;
_computing_molecular_graphics
;
shelXle (H\"ubschle <i>et al.</i>,  2011)
;
_computing_publication_material
;
SHELXL2014 (Sheldrick, 2015b) and
Mercury (Macrae <i>et al.</i>,  2008)
;
_computing_structure_refinement
;
SHELXL2014 (Sheldrick, 2015b)
;
_computing_structure_solution
;
SHELXT (Sheldrick, 2015a)
;
_diffrn_ambient_temperature 100.(2)
_diffrn_detector_area_resol_mean 10.4167
_diffrn_measured_fraction_theta_full 0.999
_diffrn_measured_fraction_theta_max 0.999
_diffrn_measurement_device_type 'Bruker D8 Venture'
_diffrn_measurement_method 'omega scans'
_diffrn_radiation_monochromator mirrors
_diffrn_radiation_type CuK\a
_diffrn_radiation_wavelength 1.54178
_diffrn_reflns_av_R_equivalents 0.0488
_diffrn_reflns_av_unetI/netI 0.0232
_diffrn_reflns_limit_h_max 12
_diffrn_reflns_limit_h_min -12
_diffrn_reflns_limit_k_max 17
_diffrn_reflns_limit_k_min -17
_diffrn_reflns_limit_l_max 26
_diffrn_reflns_limit_l_min -26
_diffrn_reflns_number 27165
_diffrn_reflns_theta_full 68.30
_diffrn_reflns_theta_max 68.30
_diffrn_reflns_theta_min 4.06
_diffrn_source 'Incoatec Microsource'
_exptl_absorpt_coefficient_mu 0.557
_exptl_absorpt_correction_T_max 0.7531
_exptl_absorpt_correction_T_min 0.6629
_exptl_absorpt_correction_type multi-scan
_exptl_absorpt_process_details
;
(SADABS; Bruker, 2015)
;
_exptl_crystal_colour 'clear light yellow'
_exptl_crystal_density_diffrn 1.205
_exptl_crystal_density_method 'not measured'
_exptl_crystal_description block
_exptl_crystal_F_000 1312
_exptl_crystal_size_max 0.450
_exptl_crystal_size_mid 0.350
_exptl_crystal_size_min 0.250
_refine_diff_density_max 0.319
_refine_diff_density_min -0.247
_refine_ls_extinction_coef 0.00168(17)
_refine_ls_extinction_method
;
SHELXL2014 (Sheldrick, 2015b)
;
_refine_ls_goodness_of_fit_ref 1.041
_refine_ls_hydrogen_treatment constr
_refine_ls_matrix_type full
_refine_ls_number_parameters 219
_refine_ls_number_reflns 3129
_refine_ls_number_restraints 0
_refine_ls_restrained_S_all 1.041
_refine_ls_R_factor_all 0.0520
_refine_ls_R_factor_gt 0.0433
_refine_ls_shift/su_max 0.000
_refine_ls_shift/su_mean 0.000
_refine_ls_structure_factor_coef Fsqd
_refine_ls_weighting_details 'w=1/[\s^2^(Fo^2^)+(0.0495P)^2^+1.7874P] where P=(Fo^2^+2Fc^2^)/3'
_refine_ls_weighting_scheme calc
_refine_ls_wR_factor_gt 0.1047
_refine_ls_wR_factor_ref 0.1100
_reflns_number_gt 2681
_reflns_number_total 3129
_reflns_threshold_expression 'I > 2\s(I)'
_cod_data_source_file qs3087sup1.cif
_cod_data_source_block JCP_07S
_cod_depositor_comments 'Adding full bibliography for 2021848--2021850.cif.'
_cod_database_code 2021848
_cod_database_fobs_code 2021848

loop_
_space_group_symop_operation_xyz
'x, y, z'
'-x+1/2, -y, z+1/2'
'-x, y+1/2, -z+1/2'
'x+1/2, -y+1/2, -z'
'-x, -y, -z'
'x-1/2, y, -z-1/2'
'x, -y-1/2, z-1/2'
'-x-1/2, y-1/2, z'

loop_
_atom_site_type_symbol
_atom_site_label
_atom_site_fract_x
_atom_site_fract_y
_atom_site_fract_z
_atom_site_U_iso_or_equiv
_atom_site_adp_type
_atom_site_calc_flag
_atom_site_occupancy
O O1 0.81307(10) 0.58400(7) 0.40917(5) 0.0302(3) Uani d 1
C C1 0.35943(14) 0.36061(9) 0.40946(6) 0.0204(3) Uani d 1
C C2 0.32376(13) 0.27620(10) 0.44219(7) 0.0216(3) Uani d 1
C C3 0.25780(14) 0.20732(10) 0.41220(8) 0.0282(4) Uani d 1
H H3 0.2311 0.2156 0.3709 0.034 Uiso calc 1
C C4 0.23109(15) 0.12685(11) 0.44246(9) 0.0369(4) Uani d 1
H H4 0.1874 0.08 0.4215 0.044 Uiso calc 1
C C5 0.26775(16) 0.11423(12) 0.50312(9) 0.0397(5) Uani d 1
H H5 0.2496 0.0589 0.5236 0.048 Uiso calc 1
C C6 0.33078(16) 0.18274(12) 0.53345(8) 0.0350(4) Uani d 1
H H6 0.3551 0.1747 0.5751 0.042 Uiso calc 1
C C7 0.35865(14) 0.26295(11) 0.50356(7) 0.0271(3) Uani d 1
H H7 0.402 0.3096 0.5249 0.033 Uiso calc 1
C C8 0.26657(14) 0.40265(9) 0.36748(6) 0.0204(3) Uani d 1
C C9 0.13830(14) 0.40071(10) 0.38151(7) 0.0250(3) Uani d 1
H H9 0.1102 0.3683 0.4166 0.03 Uiso calc 1
C C10 0.05153(16) 0.44541(11) 0.34487(8) 0.0317(4) Uani d 1
H H10 -0.0353 0.4436 0.3551 0.038 Uiso calc 1
C C11 0.09088(17) 0.49242(11) 0.29361(8) 0.0358(4) Uani d 1
H H11 0.0317 0.5243 0.2691 0.043 Uiso calc 1
C C12 0.21694(17) 0.49281(12) 0.27806(7) 0.0360(4) Uani d 1
H H12 0.2441 0.524 0.2423 0.043 Uiso calc 1
C C13 0.30365(16) 0.44802(11) 0.31427(7) 0.0281(4) Uani d 1
H H13 0.3898 0.4481 0.3028 0.034 Uiso calc 1
C C14 0.47479(14) 0.39614(10) 0.42026(7) 0.0237(3) Uani d 1
H H14 0.5276 0.3628 0.4472 0.028 Uiso calc 1
C C15 0.52618(14) 0.47750(10) 0.39594(7) 0.0243(3) Uani d 1
C C16 0.57677(14) 0.54474(10) 0.37683(7) 0.0244(3) Uani d 1
C C17 0.63718(15) 0.62237(10) 0.35096(7) 0.0252(3) Uani d 1
C C18 0.76265(16) 0.64074(10) 0.36693(7) 0.0272(4) Uani d 1
C C19 0.82665(17) 0.71257(12) 0.33937(8) 0.0360(4) Uani d 1
H H19 0.9119 0.7245 0.3496 0.043 Uiso calc 1
C C20 0.7645(2) 0.76611(12) 0.29700(9) 0.0429(5) Uani d 1
H H20 0.8083 0.8145 0.2778 0.051 Uiso calc 1
C C21 0.64020(18) 0.75079(12) 0.28198(8) 0.0398(4) Uani d 1
H H21 0.5987 0.789 0.2533 0.048 Uiso calc 1
C C22 0.57572(17) 0.67880(11) 0.30908(7) 0.0319(4) Uani d 1
H H22 0.49 0.6682 0.299 0.038 Uiso calc 1
C C23 0.92553(16) 0.61278(13) 0.43930(9) 0.0396(4) Uani d 1
H H23A 0.9948 0.6143 0.4096 0.059 Uiso calc 1
H H23B 0.946 0.5704 0.4724 0.059 Uiso calc 1
H H23C 0.913 0.6734 0.4565 0.059 Uiso calc 1

loop_
_atom_site_aniso_label
_atom_site_aniso_U_11
_atom_site_aniso_U_22
_atom_site_aniso_U_33
_atom_site_aniso_U_12
_atom_site_aniso_U_13
_atom_site_aniso_U_23
O1 0.0213(6) 0.0309(6) 0.0383(6) -0.0055(5) -0.0060(5) 0.0005(5)
C1 0.0194(7) 0.0196(7) 0.0221(7) 0.0009(6) 0.0013(6) -0.0032(6)
C2 0.0148(7) 0.0205(7) 0.0295(7) 0.0023(6) 0.0027(6) 0.0010(6)
C3 0.0199(7) 0.0235(8) 0.0412(9) 0.0004(6) -0.0014(7) -0.0006(7)
C4 0.0212(8) 0.0213(8) 0.0682(12) -0.0019(7) 0.0051(8) 0.0000(8)
C5 0.0249(9) 0.0290(9) 0.0651(12) 0.0082(7) 0.0166(8) 0.0193(9)
C6 0.0281(9) 0.0393(10) 0.0377(9) 0.0115(8) 0.0098(7) 0.0141(8)
C7 0.0222(8) 0.0299(8) 0.0293(8) 0.0046(6) 0.0040(6) 0.0021(6)
C8 0.0220(7) 0.0183(7) 0.0209(7) -0.0020(6) -0.0018(6) -0.0029(6)
C9 0.0229(8) 0.0234(7) 0.0285(8) -0.0012(6) -0.0016(6) 0.0018(6)
C10 0.0235(8) 0.0297(8) 0.0420(9) -0.0003(7) -0.0077(7) 0.0022(7)
C11 0.0358(10) 0.0322(9) 0.0393(9) -0.0031(7) -0.0173(8) 0.0068(7)
C12 0.0424(11) 0.0388(10) 0.0267(8) -0.0109(8) -0.0098(7) 0.0087(7)
C13 0.0286(8) 0.0326(8) 0.0230(7) -0.0074(7) -0.0023(6) -0.0006(6)
C14 0.0195(7) 0.0219(7) 0.0296(8) 0.0000(6) -0.0013(6) 0.0012(6)
C15 0.0174(8) 0.0254(8) 0.0301(8) -0.0002(6) -0.0009(6) -0.0021(6)
C16 0.0202(7) 0.0256(8) 0.0273(7) -0.0003(6) 0.0006(6) -0.0049(6)
C17 0.0252(8) 0.0230(7) 0.0275(8) -0.0017(6) 0.0039(6) -0.0051(6)
C18 0.0294(8) 0.0243(8) 0.0278(7) -0.0019(6) 0.0031(7) -0.0036(6)
C19 0.0316(9) 0.0341(9) 0.0424(9) -0.0092(7) 0.0062(7) -0.0043(8)
C20 0.0515(12) 0.0321(9) 0.0450(10) -0.0069(9) 0.0089(9) 0.0054(8)
C21 0.0470(11) 0.0333(9) 0.0391(9) 0.0017(8) 0.0011(8) 0.0071(8)
C22 0.0362(9) 0.0277(8) 0.0320(8) 0.0054(7) -0.0014(7) -0.0020(7)
C23 0.0254(9) 0.0441(10) 0.0493(10) -0.0057(8) -0.0095(8) -0.0023(8)

loop_
_atom_type_symbol
_atom_type_description
_atom_type_scat_dispersion_real
_atom_type_scat_dispersion_imag
_atom_type_scat_source
C C 0.0181 0.0091 'International Tables Vol C Tables 4.2.6.8 and 6.1.1.4'
H H 0.0000 0.0000 'International Tables Vol C Tables 4.2.6.8 and 6.1.1.4'
O O 0.0492 0.0322 'International Tables Vol C Tables 4.2.6.8 and 6.1.1.4'

loop_
_geom_angle_atom_site_label_1
_geom_angle_atom_site_label_2
_geom_angle_atom_site_label_3
_geom_angle
_geom_angle_publ_flag
C18 O1 C23 117.30(13) ?
C14 C1 C8 123.22(13) yes
C14 C1 C2 118.24(13) yes
C8 C1 C2 118.53(12) yes
C3 C2 C7 118.48(14) ?
C3 C2 C1 121.01(13) ?
C7 C2 C1 120.49(13) ?
C4 C3 C2 120.28(15) ?
C4 C3 H3 119.9 ?
C2 C3 H3 119.9 ?
C3 C4 C5 120.57(16) ?
C3 C4 H4 119.7 ?
C5 C4 H4 119.7 ?
C6 C5 C4 119.47(15) ?
C6 C5 H5 120.3 ?
C4 C5 H5 120.3 ?
C5 C6 C7 120.42(16) ?
C5 C6 H6 119.8 ?
C7 C6 H6 119.8 ?
C6 C7 C2 120.76(16) ?
C6 C7 H7 119.6 ?
C2 C7 H7 119.6 ?
C13 C8 C9 117.84(14) ?
C13 C8 C1 121.68(14) ?
C9 C8 C1 120.43(13) ?
C10 C9 C8 120.89(14) ?
C10 C9 H9 119.6 ?
C8 C9 H9 119.6 ?
C11 C10 C9 120.22(16) ?
C11 C10 H10 119.9 ?
C9 C10 H10 119.9 ?
C10 C11 C12 119.62(15) ?
C10 C11 H11 120.2 ?
C12 C11 H11 120.2 ?
C13 C12 C11 120.34(15) ?
C13 C12 H12 119.8 ?
C11 C12 H12 119.8 ?
C12 C13 C8 121.01(15) ?
C12 C13 H13 119.5 ?
C8 C13 H13 119.5 ?
C1 C14 C15 127.63(14) yes
C1 C14 H14 116.2 ?
C15 C14 H14 116.2 ?
C16 C15 C14 175.94(16) yes
C15 C16 C17 176.93(16) yes
C22 C17 C18 119.35(15) ?
C22 C17 C16 121.69(15) ?
C18 C17 C16 118.94(14) ?
O1 C18 C19 124.69(15) ?
O1 C18 C17 115.10(13) ?
C19 C18 C17 120.21(15) ?
C20 C19 C18 119.24(17) ?
C20 C19 H19 120.4 ?
C18 C19 H19 120.4 ?
C21 C20 C19 121.44(17) ?
C21 C20 H20 119.3 ?
C19 C20 H20 119.3 ?
C20 C21 C22 119.67(17) ?
C20 C21 H21 120.2 ?
C22 C21 H21 120.2 ?
C21 C22 C17 120.03(17) ?
C21 C22 H22 120.0 ?
C17 C22 H22 120.0 ?
O1 C23 H23A 109.5 ?
O1 C23 H23B 109.5 ?
H23A C23 H23B 109.5 ?
O1 C23 H23C 109.5 ?
H23A C23 H23C 109.5 ?
H23B C23 H23C 109.5 ?

loop_
_geom_bond_atom_site_label_1
_geom_bond_atom_site_label_2
_geom_bond_distance
_geom_bond_publ_flag
O1 C18 1.3550(19) ?
O1 C23 1.4287(19) ?
C1 C14 1.355(2) yes
C1 C8 1.482(2) yes
C1 C2 1.485(2) yes
C2 C3 1.398(2) ?
C2 C7 1.401(2) ?
C3 C4 1.388(2) ?
C3 H3 0.95 ?
C4 C5 1.390(3) ?
C4 H4 0.95 ?
C5 C6 1.382(3) ?
C5 H5 0.95 ?
C6 C7 1.384(2) ?
C6 H6 0.95 ?
C7 H7 0.95 ?
C8 C13 1.395(2) ?
C8 C9 1.398(2) ?
C9 C10 1.387(2) ?
C9 H9 0.95 ?
C10 C11 1.380(2) ?
C10 H10 0.95 ?
C11 C12 1.383(3) ?
C11 H11 0.95 ?
C12 C13 1.382(2) ?
C12 H12 0.95 ?
C13 H13 0.95 ?
C14 C15 1.423(2) yes
C14 H14 0.95 ?
C15 C16 1.204(2) yes
C16 C17 1.430(2) yes
C17 C22 1.398(2) ?
C17 C18 1.405(2) ?
C18 C19 1.396(2) ?
C19 C20 1.383(3) ?
C19 H19 0.95 ?
C20 C21 1.380(3) ?
C20 H20 0.95 ?
C21 C22 1.396(2) ?
C21 H21 0.95 ?
C22 H22 0.95 ?
C23 H23A 0.98 ?
C23 H23B 0.98 ?
C23 H23C 0.98 ?

loop_
_geom_torsion_atom_site_label_1
_geom_torsion_atom_site_label_2
_geom_torsion_atom_site_label_3
_geom_torsion_atom_site_label_4
_geom_torsion
C14 C1 C2 C3 -139.45(15)
C8 C1 C2 C3 41.58(19)
C14 C1 C2 C7 38.8(2)
C8 C1 C2 C7 -140.15(14)
C7 C2 C3 C4 -1.8(2)
C1 C2 C3 C4 176.53(14)
C2 C3 C4 C5 1.0(2)
C3 C4 C5 C6 0.3(2)
C4 C5 C6 C7 -0.8(2)
C5 C6 C7 C2 -0.1(2)
C3 C2 C7 C6 1.3(2)
C1 C2 C7 C6 -176.99(13)
C14 C1 C8 C13 34.7(2)
C2 C1 C8 C13 -146.42(14)
C14 C1 C8 C9 -142.96(15)
C2 C1 C8 C9 35.97(19)
C13 C8 C9 C10 -2.4(2)
C1 C8 C9 C10 175.33(14)
C8 C9 C10 C11 0.2(2)
C9 C10 C11 C12 1.7(3)
C10 C11 C12 C13 -1.4(3)
C11 C12 C13 C8 -0.9(3)
C9 C8 C13 C12 2.7(2)
C1 C8 C13 C12 -174.99(14)
C8 C1 C14 C15 1.5(2)
C2 C1 C14 C15 -177.46(14)
C23 O1 C18 C19 17.2(2)
C23 O1 C18 C17 -163.43(14)
C22 C17 C18 O1 178.13(13)
C16 C17 C18 O1 -3.5(2)
C22 C17 C18 C19 -2.5(2)
C16 C17 C18 C19 175.83(15)
O1 C18 C19 C20 -179.67(15)
C17 C18 C19 C20 1.0(2)
C18 C19 C20 C21 0.8(3)
C19 C20 C21 C22 -1.2(3)
C20 C21 C22 C17 -0.3(3)
C18 C17 C22 C21 2.1(2)
C16 C17 C22 C21 -176.13(15)
